data_4310869
loop_
_publ_author_name
'Richard D. Adams'
'Shaobin Miao'
'Mark D. Smith'
'Horatio Farach'
'Charles Edwin Webster'
'Josiah Manson'
'Michael B. Hall'

_publ_section_title
;
 Nickel-Manganese Sulfido Carbonyl Cluster Complexes. Synthesis,
 Structure, and Properties of the Unusual Paramagnetic Complexes
 Cp2Ni2Mn(CO)3(\m3-E)2, E = S, Se
;
_journal_name_full 'Inorganic Chemistry'
_journal_page_first 2515
_journal_page_last 2525
_journal_paper_doi 10.1021/ic0354419
_journal_volume 43
_journal_year 2004
_chemical_formula_sum 'C25 H12 Cl2 Mn4 Ni2 O14 S4'
_chemical_formula_weight 1072.67
_chemical_name_systematic
; 
 ? 
;
_space_group_IT_number 7
_symmetry_cell_setting monoclinic
_symmetry_space_group_name_Hall 'P -2yac'
_symmetry_space_group_name_H-M 'P 1 n 1'
_atom_sites_solution_hydrogens geom
_atom_sites_solution_primary direct
_atom_sites_solution_secondary difmap
_audit_creation_method SHELXL-97
_cell_angle_alpha 90.00
_cell_angle_beta 95.2800(10)
_cell_angle_gamma 90.00
_cell_formula_units_Z 2
_cell_length_a 12.2178(8)
_cell_length_b 10.1080(7)
_cell_length_c 14.5679(10)
_cell_measurement_reflns_used 4455
_cell_measurement_temperature 296(2)
_cell_measurement_theta_max 27.75
_cell_measurement_theta_min 2.28
_cell_volume 1791.5(2)
_computing_cell_refinement 'SAINT+ NT V6.02a (Bruker, 1998)'
_computing_data_collection 'SMART NT V5.619 (Bruker, 2000)'
_computing_data_reduction 'SAINT+ NT V6.02a'
_computing_molecular_graphics 'SHELXTL V5.1 (Sheldrick, 1997)'
_computing_publication_material 'SHELXTL V5.1'
_computing_structure_refinement 'SHELXL-97 (Sheldrick, 1997)'
_computing_structure_solution 'SHELXS-97 (Sheldrick, 1990)'
_diffrn_ambient_temperature 296(2)
_diffrn_measured_fraction_theta_full 0.990
_diffrn_measured_fraction_theta_max 0.990
_diffrn_measurement_device_type 'Bruker SMART APEX CCD diffractometer'
_diffrn_measurement_method 'omega scans'
_diffrn_radiation_monochromator graphite
_diffrn_radiation_source 'fine-focus sealed tube'
_diffrn_radiation_type MoK\a
_diffrn_radiation_wavelength 0.71073
_diffrn_reflns_av_R_equivalents 0.0290
_diffrn_reflns_av_sigmaI/netI 0.0467
_diffrn_reflns_limit_h_max 16
_diffrn_reflns_limit_h_min -16
_diffrn_reflns_limit_k_max 13
_diffrn_reflns_limit_k_min -13
_diffrn_reflns_limit_l_max 14
_diffrn_reflns_limit_l_min -19
_diffrn_reflns_number 13298
_diffrn_reflns_theta_full 28.33
_diffrn_reflns_theta_max 28.33
_diffrn_reflns_theta_min 2.01
_diffrn_standards_decay_% <1%
_exptl_absorpt_coefficient_mu 2.842
_exptl_absorpt_correction_T_max 1.0000
_exptl_absorpt_correction_T_min 0.7016
_exptl_absorpt_correction_type multi-scan
_exptl_absorpt_process_details '(SADABS, Bruker, 1997)'
_exptl_crystal_colour darkred
_exptl_crystal_density_diffrn 1.989
_exptl_crystal_density_meas 0
_exptl_crystal_density_method 'not measured'
_exptl_crystal_description block
_exptl_crystal_F_000 1056
_exptl_crystal_size_max 0.30
_exptl_crystal_size_mid 0.20
_exptl_crystal_size_min 0.10
_refine_diff_density_max 0.626
_refine_diff_density_min -0.260
_refine_diff_density_rms 0.084
_refine_ls_abs_structure_details 'Flack H D (1983), Acta Cryst. A39, 876-881'
_refine_ls_abs_structure_Flack 0.039(12)
_refine_ls_extinction_method none
_refine_ls_goodness_of_fit_ref 1.036
_refine_ls_hydrogen_treatment mixed
_refine_ls_matrix_type full
_refine_ls_number_parameters 460
_refine_ls_number_reflns 6806
_refine_ls_number_restraints 2
_refine_ls_restrained_S_all 1.036
_refine_ls_R_factor_all 0.0403
_refine_ls_R_factor_gt 0.0349
_refine_ls_shift/su_max 0.001
_refine_ls_shift/su_mean 0.000
_refine_ls_structure_factor_coef Fsqd
_refine_ls_weighting_details 'calc w=1/[\s^2^(Fo^2^)+(0.0334P)^2^+0.0000P] where P=(Fo^2^+2Fc^2^)/3'
_refine_ls_weighting_scheme calc
_refine_ls_wR_factor_gt 0.0744
_refine_ls_wR_factor_ref 0.0768
_reflns_number_gt 6169
_reflns_number_total 6806
_reflns_threshold_expression >2sigma(I)
_cod_data_source_file ic0354419si20031216_110028.cif
_cod_data_source_block miaoii7s
_cod_depositor_comments
;
The following automatic conversions were performed:
'_symmetry_cell_setting' value 'Monoclinic' changed to 'monoclinic'
according to '/home/saulius/struct/CIF-dictionaries/cif_core.dic'
dictionary named 'cif_core.dic' version 2.4.1 from 2010-06-29.

Automatic conversion script
Id: cif_fix_enum 1527 2010-12-29 10:47:43Z saulius 
;
_cod_database_code 4310869

loop_
_symmetry_equiv_pos_as_xyz
'x, y, z'
'x+1/2, -y, z+1/2'

loop_
_atom_site_label
_atom_site_type_symbol
_atom_site_fract_x
_atom_site_fract_y
_atom_site_fract_z
_atom_site_U_iso_or_equiv
_atom_site_adp_type
_atom_site_occupancy
_atom_site_symmetry_multiplicity
_atom_site_calc_flag
_atom_site_refinement_flags
_atom_site_disorder_assembly
_atom_site_disorder_group
Ni1 Ni 1.02731(4) 0.21575(6) 0.81866(4) 0.03331(13) Uani 1 1 d . . .
Ni2 Ni 0.71588(4) 0.15372(6) 0.99467(4) 0.03386(13) Uani 1 1 d . . .
Mn1 Mn 0.87448(5) 0.46813(6) 0.97775(5) 0.03289(15) Uani 1 1 d . . .
Mn2 Mn 0.77306(5) 0.02636(6) 0.74335(5) 0.03314(15) Uani 1 1 d . . .
Mn3 Mn 0.92598(5) 0.37280(7) 0.70696(4) 0.03346(15) Uani 1 1 d . . .
Mn4 Mn 0.59249(5) 0.29364(7) 0.88403(5) 0.03291(15) Uani 1 1 d . . .
S1 S 0.88674(8) 0.33060(10) 0.85092(7) 0.0280(2) Uani 1 1 d . . .
S2 S 0.70428(9) 0.36974(11) 1.00825(8) 0.0351(2) Uani 1 1 d . . .
S3 S 0.74516(8) 0.18738(10) 0.85247(7) 0.0280(2) Uani 1 1 d . . .
S4 S 0.92595(9) 0.14646(11) 0.69573(8) 0.0359(2) Uani 1 1 d . . .
O20 O 0.9942(4) 0.2676(4) 1.1001(3) 0.0660(11) Uani 1 1 d . . .
O21 O 1.0797(3) 0.6056(5) 0.9424(3) 0.0700(12) Uani 1 1 d . . .
O22 O 0.7451(4) 0.6548(4) 0.8529(4) 0.0771(14) Uani 1 1 d . . .
O23 O 0.8414(4) 0.6448(5) 1.1347(3) 0.0795(14) Uani 1 1 d . . .
O30 O 0.9241(3) -0.1176(4) 0.8822(3) 0.0624(10) Uani 1 1 d . . .
O31 O 0.5829(3) -0.1336(4) 0.7900(3) 0.0653(11) Uani 1 1 d . . .
O32 O 0.6275(4) 0.1775(5) 0.6042(3) 0.0773(14) Uani 1 1 d . . .
O33 O 0.8254(4) -0.1654(6) 0.6006(4) 0.0986(19) Uani 1 1 d . . .
O40 O 1.0655(3) 0.3570(4) 0.5517(3) 0.0655(11) Uani 1 1 d . . .
O41 O 0.7301(3) 0.4808(5) 0.6006(3) 0.0750(13) Uani 1 1 d . . .
O42 O 0.9954(4) 0.6490(4) 0.7389(3) 0.0706(12) Uani 1 1 d . . .
O50 O 0.4068(3) 0.3808(4) 0.9855(3) 0.0619(10) Uani 1 1 d . . .
O51 O 0.5555(3) 0.5030(4) 0.7458(3) 0.0769(13) Uani 1 1 d . . .
O52 O 0.4430(3) 0.1166(4) 0.7711(3) 0.0705(12) Uani 1 1 d . . .
C1 C 1.1819(4) 0.1649(7) 0.7819(4) 0.0606(16) Uani 1 1 d . . .
H1 H 1.1973 0.1546 0.7210 0.073 Uiso 1 1 calc R . .
C2 C 1.1434(4) 0.0654(6) 0.8375(5) 0.0634(16) Uani 1 1 d . . .
H2 H 1.1297 -0.0221 0.8203 0.076 Uiso 1 1 calc R . .
C3 C 1.1292(4) 0.1203(6) 0.9230(4) 0.0624(16) Uani 1 1 d . . .
H3 H 1.1057 0.0760 0.9735 0.075 Uiso 1 1 calc R . .
C4 C 1.1570(4) 0.2555(6) 0.9192(4) 0.0560(14) Uani 1 1 d . . .
H4 H 1.1519 0.3169 0.9662 0.067 Uiso 1 1 calc R . .
C5 C 1.1935(4) 0.2815(6) 0.8324(4) 0.0587(15) Uani 1 1 d . . .
H5 H 1.2204 0.3616 0.8125 0.070 Uiso 1 1 calc R . .
C6 C 0.7945(5) -0.0074(6) 1.0667(4) 0.0644(16) Uani 1 1 d . . .
H6 H 0.8655 -0.0374 1.0610 0.077 Uiso 1 1 calc R . .
C7 C 0.6988(6) -0.0506(5) 1.0139(4) 0.0668(17) Uani 1 1 d . . .
H7 H 0.6957 -0.1110 0.9655 0.080 Uiso 1 1 calc R . .
C8 C 0.6090(5) 0.0144(7) 1.0475(4) 0.0672(17) Uani 1 1 d . . .
H8 H 0.5353 0.0007 1.0280 0.081 Uiso 1 1 calc R . .
C9 C 0.6498(6) 0.1023(6) 1.1149(4) 0.0674(18) Uani 1 1 d . . .
H9 H 0.6088 0.1618 1.1464 0.081 Uiso 1 1 calc R . .
C10 C 0.7656(5) 0.0853(7) 1.1274(4) 0.0654(16) Uani 1 1 d . . .
H10 H 0.8135 0.1301 1.1700 0.078 Uiso 1 1 calc R . .
C20 C 0.9479(4) 0.3426(5) 1.0550(3) 0.0415(11) Uani 1 1 d . . .
C21 C 1.0024(4) 0.5519(5) 0.9555(3) 0.0451(11) Uani 1 1 d . . .
C22 C 0.7925(4) 0.5834(5) 0.9000(4) 0.0435(11) Uani 1 1 d . . .
C23 C 0.8547(4) 0.5765(5) 1.0756(4) 0.0518(13) Uani 1 1 d . . .
C30 C 0.8684(4) -0.0620(5) 0.8303(3) 0.0408(10) Uani 1 1 d . . .
C31 C 0.6555(4) -0.0720(5) 0.7725(4) 0.0456(11) Uani 1 1 d . . .
C32 C 0.6836(4) 0.1232(5) 0.6569(4) 0.0469(12) Uani 1 1 d . . .
C33 C 0.8036(4) -0.0924(6) 0.6558(4) 0.0545(14) Uani 1 1 d . . .
C40 C 1.0105(4) 0.3654(5) 0.6112(4) 0.0471(12) Uani 1 1 d . . .
C41 C 0.8052(4) 0.4372(5) 0.6409(3) 0.0459(11) Uani 1 1 d . . .
C42 C 0.9704(4) 0.5414(5) 0.7295(3) 0.0452(11) Uani 1 1 d . . .
C50 C 0.4777(4) 0.3448(5) 0.9469(4) 0.0419(11) Uani 1 1 d . . .
C51 C 0.5692(4) 0.4226(5) 0.7998(4) 0.0461(11) Uani 1 1 d . . .
C52 C 0.5020(4) 0.1847(5) 0.8142(4) 0.0466(12) Uani 1 1 d . . .
C70 C 0.3578(8) 0.6819(9) 0.8833(7) 0.118(3) Uani 1 1 d . . .
H70A H 0.4356 0.6701 0.8774 0.142 Uiso 1 1 calc R . .
H70B H 0.3381 0.6219 0.9310 0.142 Uiso 1 1 calc R . .
Cl1 Cl 0.3379(2) 0.8410(3) 0.9200(2) 0.1286(10) Uani 1 1 d . . .
Cl2 Cl 0.2886(2) 0.6364(2) 0.78370(19) 0.1100(8) Uani 1 1 d . . .

loop_
_atom_site_aniso_label
_atom_site_aniso_U_11
_atom_site_aniso_U_22
_atom_site_aniso_U_33
_atom_site_aniso_U_23
_atom_site_aniso_U_13
_atom_site_aniso_U_12
Ni1 0.0252(2) 0.0368(3) 0.0370(3) -0.0037(2) -0.0023(2) 0.0043(2)
Ni2 0.0392(3) 0.0303(3) 0.0321(3) 0.0032(2) 0.0037(2) -0.0005(2)
Mn1 0.0346(3) 0.0287(3) 0.0340(4) -0.0057(3) -0.0044(3) 0.0003(3)
Mn2 0.0332(3) 0.0289(3) 0.0360(4) -0.0068(3) -0.0043(3) 0.0005(3)
Mn3 0.0332(3) 0.0369(4) 0.0299(3) 0.0029(3) 0.0001(3) -0.0024(3)
Mn4 0.0261(3) 0.0327(3) 0.0394(4) -0.0002(3) 0.0000(3) 0.0024(3)
S1 0.0278(4) 0.0272(5) 0.0282(5) -0.0015(4) -0.0022(4) 0.0001(4)
S2 0.0382(6) 0.0320(6) 0.0350(6) -0.0043(4) 0.0033(5) 0.0017(4)
S3 0.0280(4) 0.0253(5) 0.0299(5) -0.0009(4) -0.0006(4) 0.0010(4)
S4 0.0336(5) 0.0394(6) 0.0346(6) -0.0070(5) 0.0023(4) 0.0003(5)
O20 0.071(3) 0.067(3) 0.055(2) 0.0122(19) -0.019(2) 0.014(2)
O21 0.053(2) 0.083(3) 0.072(3) 0.001(2) -0.005(2) -0.029(2)
O22 0.077(3) 0.038(2) 0.111(4) 0.024(2) -0.019(3) 0.008(2)
O23 0.095(3) 0.076(3) 0.066(3) -0.043(2) 0.001(2) 0.007(2)
O30 0.062(2) 0.050(2) 0.072(3) 0.0110(19) -0.013(2) 0.0105(18)
O31 0.050(2) 0.045(2) 0.100(3) 0.005(2) 0.003(2) -0.0104(18)
O32 0.075(3) 0.087(3) 0.066(3) 0.020(2) -0.020(2) 0.010(2)
O33 0.101(4) 0.099(4) 0.091(4) -0.065(3) -0.020(3) 0.027(3)
O40 0.073(3) 0.067(3) 0.060(3) 0.004(2) 0.031(2) -0.006(2)
O41 0.050(2) 0.092(3) 0.079(3) 0.027(2) -0.015(2) 0.007(2)
O42 0.090(3) 0.048(2) 0.072(3) 0.0005(19) -0.002(2) -0.024(2)
O50 0.0445(19) 0.068(3) 0.077(3) -0.012(2) 0.0222(19) 0.0036(18)
O51 0.064(2) 0.076(3) 0.088(3) 0.040(3) -0.007(2) 0.006(2)
O52 0.0453(19) 0.057(2) 0.104(3) -0.024(2) -0.021(2) -0.0036(18)
C1 0.034(2) 0.085(4) 0.063(4) -0.013(3) 0.003(2) 0.014(3)
C2 0.044(3) 0.053(3) 0.089(4) -0.017(3) -0.018(3) 0.024(2)
C3 0.046(3) 0.075(4) 0.062(4) 0.023(3) -0.014(3) 0.012(3)
C4 0.037(2) 0.075(4) 0.052(3) -0.015(3) -0.013(2) 0.013(3)
C5 0.026(2) 0.064(4) 0.084(4) -0.007(3) -0.005(2) -0.004(2)
C6 0.074(4) 0.056(3) 0.063(4) 0.020(3) 0.003(3) 0.017(3)
C7 0.116(6) 0.035(3) 0.051(3) 0.010(2) 0.016(3) -0.009(3)
C8 0.066(3) 0.071(4) 0.064(4) 0.026(3) 0.007(3) -0.021(3)
C9 0.101(5) 0.055(3) 0.051(4) 0.016(3) 0.033(3) 0.014(3)
C10 0.082(4) 0.069(4) 0.042(3) 0.017(3) -0.008(3) -0.011(3)
C20 0.039(2) 0.048(3) 0.035(3) -0.002(2) -0.006(2) 0.001(2)
C21 0.045(3) 0.049(3) 0.040(3) -0.004(2) -0.006(2) -0.005(2)
C22 0.042(2) 0.030(2) 0.057(3) -0.001(2) -0.006(2) -0.0009(19)
C23 0.052(3) 0.046(3) 0.055(3) -0.017(2) -0.008(2) 0.004(2)
C30 0.045(2) 0.031(2) 0.045(3) -0.004(2) 0.001(2) 0.0004(19)
C31 0.044(2) 0.032(2) 0.060(3) -0.005(2) -0.002(2) 0.001(2)
C32 0.049(3) 0.049(3) 0.041(3) -0.004(2) -0.003(2) -0.003(2)
C33 0.053(3) 0.051(3) 0.058(3) -0.021(3) -0.008(2) 0.009(2)
C40 0.047(3) 0.052(3) 0.043(3) 0.009(2) 0.007(2) -0.008(2)
C41 0.040(2) 0.058(3) 0.038(3) 0.006(2) -0.002(2) 0.001(2)
C42 0.046(3) 0.048(3) 0.041(3) 0.009(2) -0.001(2) -0.004(2)
C50 0.037(2) 0.034(2) 0.054(3) 0.002(2) 0.004(2) 0.0023(19)
C51 0.030(2) 0.051(3) 0.056(3) 0.005(2) -0.005(2) 0.0045(19)
C52 0.031(2) 0.044(3) 0.063(3) -0.001(2) -0.002(2) 0.0053(19)
C70 0.120(7) 0.091(6) 0.137(8) 0.021(5) -0.024(6) 0.023(5)
Cl1 0.122(2) 0.1104(19) 0.147(2) -0.0142(17) -0.0194(18) 0.0350(15)
Cl2 0.1115(17) 0.1026(17) 0.1147(18) 0.0143(13) 0.0049(14) -0.0207(13)

loop_
_atom_type_symbol
_atom_type_description
_atom_type_scat_dispersion_real
_atom_type_scat_dispersion_imag
_atom_type_scat_source
C C 0.0033 0.0016 'International Tables Vol C Tables 4.2.6.8 and 6.1.1.4'
H H 0.0000 0.0000 'International Tables Vol C Tables 4.2.6.8 and 6.1.1.4'
O O 0.0106 0.0060 'International Tables Vol C Tables 4.2.6.8 and 6.1.1.4'
S S 0.1246 0.1234 'International Tables Vol C Tables 4.2.6.8 and 6.1.1.4'
Mn Mn 0.3368 0.7283 'International Tables Vol C Tables 4.2.6.8 and 6.1.1.4'
Ni Ni 0.3393 1.1124 'International Tables Vol C Tables 4.2.6.8 and 6.1.1.4'
Cl Cl 0.1484 0.1585 'International Tables Vol C Tables 4.2.6.8 and 6.1.1.4'

loop_
_geom_angle_atom_site_label_1
_geom_angle_atom_site_label_2
_geom_angle_atom_site_label_3
_geom_angle
_geom_angle_site_symmetry_1
_geom_angle_site_symmetry_3
_geom_angle_publ_flag
C1 Ni1 C2 39.4(3) . . ?
C1 Ni1 C4 65.2(2) . . ?
C2 Ni1 C4 65.5(2) . . ?
C1 Ni1 C3 65.2(2) . . ?
C2 Ni1 C3 38.7(2) . . ?
C4 Ni1 C3 39.2(2) . . ?
C1 Ni1 C5 38.6(2) . . ?
C2 Ni1 C5 65.3(2) . . ?
C4 Ni1 C5 38.8(2) . . ?
C3 Ni1 C5 65.1(2) . . ?
C1 Ni1 S1 161.8(2) . . ?
C2 Ni1 S1 155.5(2) . . ?
C4 Ni1 S1 108.07(15) . . ?
C3 Ni1 S1 121.19(19) . . ?
C5 Ni1 S1 125.63(16) . . ?
C1 Ni1 S4 99.72(17) . . ?
C2 Ni1 S4 101.60(16) . . ?
C4 Ni1 S4 164.70(16) . . ?
C3 Ni1 S4 133.91(19) . . ?
C5 Ni1 S4 129.62(18) . . ?
S1 Ni1 S4 87.07(4) . . ?
C1 Ni1 Mn3 113.26(19) . . ?
C2 Ni1 Mn3 146.7(2) . . ?
C4 Ni1 Mn3 128.81(17) . . ?
C3 Ni1 Mn3 167.96(18) . . ?
C5 Ni1 Mn3 105.80(17) . . ?
S1 Ni1 Mn3 56.49(3) . . ?
S4 Ni1 Mn3 57.78(3) . . ?
C9 Ni2 C10 40.0(2) . . ?
C9 Ni2 C7 65.6(2) . . ?
C10 Ni2 C7 64.8(2) . . ?
C9 Ni2 C8 38.6(3) . . ?
C10 Ni2 C8 65.1(2) . . ?
C7 Ni2 C8 39.0(3) . . ?
C9 Ni2 C6 65.2(2) . . ?
C10 Ni2 C6 37.6(2) . . ?
C7 Ni2 C6 39.0(2) . . ?
C8 Ni2 C6 64.8(2) . . ?
C9 Ni2 S3 165.1(2) . . ?
C10 Ni2 S3 151.51(19) . . ?
C7 Ni2 S3 108.06(17) . . ?
C8 Ni2 S3 128.06(19) . . ?
C6 Ni2 S3 119.22(18) . . ?
C9 Ni2 S2 98.07(19) . . ?
C10 Ni2 S2 105.13(19) . . ?
C7 Ni2 S2 163.39(18) . . ?
C8 Ni2 S2 125.6(2) . . ?
C6 Ni2 S2 138.49(19) . . ?
S3 Ni2 S2 87.00(5) . . ?
C9 Ni2 Mn4 115.11(19) . . ?
C10 Ni2 Mn4 151.4(2) . . ?
C7 Ni2 Mn4 125.02(19) . . ?
C8 Ni2 Mn4 104.62(17) . . ?
C6 Ni2 Mn4 163.69(19) . . ?
S3 Ni2 Mn4 56.21(3) . . ?
S2 Ni2 Mn4 57.55(4) . . ?
C23 Mn1 C21 92.1(2) . . ?
C23 Mn1 C22 89.8(2) . . ?
C21 Mn1 C22 91.3(2) . . ?
C23 Mn1 C20 91.6(2) . . ?
C21 Mn1 C20 92.9(2) . . ?
C22 Mn1 C20 175.5(2) . . ?
C23 Mn1 S1 176.11(16) . . ?
C21 Mn1 S1 90.98(16) . . ?
C22 Mn1 S1 87.77(16) . . ?
C20 Mn1 S1 90.56(16) . . ?
C23 Mn1 S2 85.68(18) . . ?
C21 Mn1 S2 177.14(17) . . ?
C22 Mn1 S2 86.83(16) . . ?
C20 Mn1 S2 89.03(16) . . ?
S1 Mn1 S2 91.13(4) . . ?
C33 Mn2 C31 91.2(2) . . ?
C33 Mn2 C32 91.0(2) . . ?
C31 Mn2 C32 91.1(2) . . ?
C33 Mn2 C30 90.3(2) . . ?
C31 Mn2 C30 92.1(2) . . ?
C32 Mn2 C30 176.6(2) . . ?
C33 Mn2 S3 175.7(2) . . ?
C31 Mn2 S3 93.12(17) . . ?
C32 Mn2 S3 88.89(17) . . ?
C30 Mn2 S3 89.59(15) . . ?
C33 Mn2 S4 85.1(2) . . ?
C31 Mn2 S4 176.09(17) . . ?
C32 Mn2 S4 87.83(17) . . ?
C30 Mn2 S4 89.10(15) . . ?
S3 Mn2 S4 90.61(4) . . ?
C41 Mn3 C42 88.5(2) . . ?
C41 Mn3 C40 95.7(2) . . ?
C42 Mn3 C40 89.8(2) . . ?
C41 Mn3 S1 109.46(16) . . ?
C42 Mn3 S1 95.51(16) . . ?
C40 Mn3 S1 154.33(17) . . ?
C41 Mn3 S4 109.04(18) . . ?
C42 Mn3 S4 161.90(16) . . ?
C40 Mn3 S4 84.28(17) . . ?
S1 Mn3 S4 82.99(5) . . ?
C41 Mn3 Ni1 154.24(17) . . ?
C42 Mn3 Ni1 110.81(15) . . ?
C40 Mn3 Ni1 101.00(16) . . ?
S1 Mn3 Ni1 53.69(3) . . ?
S4 Mn3 Ni1 54.10(4) . . ?
C51 Mn4 C52 90.4(2) . . ?
C51 Mn4 C50 93.2(2) . . ?
C52 Mn4 C50 89.8(2) . . ?
C51 Mn4 S3 106.91(16) . . ?
C52 Mn4 S3 94.04(15) . . ?
C50 Mn4 S3 159.43(16) . . ?
C51 Mn4 S2 109.92(17) . . ?
C52 Mn4 S2 159.48(17) . . ?
C50 Mn4 S2 86.48(16) . . ?
S3 Mn4 S2 82.88(4) . . ?
C51 Mn4 Ni2 152.57(14) . . ?
C52 Mn4 Ni2 108.39(16) . . ?
C50 Mn4 Ni2 106.24(16) . . ?
S3 Mn4 Ni2 53.43(3) . . ?
S2 Mn4 Ni2 53.86(3) . . ?
Ni1 S1 Mn3 69.82(4) . . ?
Ni1 S1 S3 106.43(5) . . ?
Mn3 S1 S3 111.26(5) . . ?
Ni1 S1 Mn1 127.16(5) . . ?
Mn3 S1 Mn1 131.74(5) . . ?
S3 S1 Mn1 105.64(5) . . ?
Ni2 S2 Mn4 68.60(4) . . ?
Ni2 S2 Mn1 109.46(5) . . ?
Mn4 S2 Mn1 117.30(5) . . ?
Ni2 S3 Mn4 70.35(4) . . ?
Ni2 S3 S1 107.77(5) . . ?
Mn4 S3 S1 110.39(5) . . ?
Ni2 S3 Mn2 126.40(5) . . ?
Mn4 S3 Mn2 130.93(5) . . ?
S1 S3 Mn2 106.37(5) . . ?
Ni1 S4 Mn3 68.12(4) . . ?
Ni1 S4 Mn2 108.86(6) . . ?
Mn3 S4 Mn2 118.83(5) . . ?
C5 C1 C2 109.1(6) . . ?
C5 C1 Ni1 72.8(3) . . ?
C2 C1 Ni1 70.5(3) . . ?
C3 C2 C1 107.9(5) . . ?
C3 C2 Ni1 71.7(3) . . ?
C1 C2 Ni1 70.1(3) . . ?
C2 C3 C4 107.6(6) . . ?
C2 C3 Ni1 69.6(3) . . ?
C4 C3 Ni1 69.9(3) . . ?
C5 C4 C3 108.3(5) . . ?
C5 C4 Ni1 71.9(3) . . ?
C3 C4 Ni1 70.9(3) . . ?
C1 C5 C4 107.0(6) . . ?
C1 C5 Ni1 68.6(3) . . ?
C4 C5 Ni1 69.3(3) . . ?
C10 C6 C7 108.5(6) . . ?
C10 C6 Ni2 70.0(3) . . ?
C7 C6 Ni2 69.6(3) . . ?
C8 C7 C6 107.4(5) . . ?
C8 C7 Ni2 71.1(3) . . ?
C6 C7 Ni2 71.3(3) . . ?
C9 C8 C7 107.9(5) . . ?
C9 C8 Ni2 68.7(3) . . ?
C7 C8 Ni2 69.9(3) . . ?
C8 C9 C10 107.6(6) . . ?
C8 C9 Ni2 72.7(3) . . ?
C10 C9 Ni2 71.1(3) . . ?
C6 C10 C9 108.4(6) . . ?
C6 C10 Ni2 72.4(3) . . ?
C9 C10 Ni2 68.9(3) . . ?
O20 C20 Mn1 178.3(5) . . ?
O21 C21 Mn1 178.5(5) . . ?
O22 C22 Mn1 178.4(5) . . ?
O23 C23 Mn1 178.7(6) . . ?
O30 C30 Mn2 178.4(4) . . ?
O31 C31 Mn2 179.5(5) . . ?
O32 C32 Mn2 177.5(5) . . ?
O33 C33 Mn2 178.2(6) . . ?
O40 C40 Mn3 177.8(5) . . ?
O41 C41 Mn3 178.1(5) . . ?
O42 C42 Mn3 176.1(5) . . ?
O50 C50 Mn4 177.8(4) . . ?
O51 C51 Mn4 179.0(5) . . ?
O52 C52 Mn4 178.6(5) . . ?
Cl2 C70 Cl1 116.9(5) . . ?

loop_
_geom_bond_atom_site_label_1
_geom_bond_atom_site_label_2
_geom_bond_distance
_geom_bond_site_symmetry_2
_geom_bond_publ_flag
Ni1 C1 2.075(5) . ?
Ni1 C2 2.080(5) . ?
Ni1 C4 2.095(5) . ?
Ni1 C3 2.108(5) . ?
Ni1 C5 2.129(5) . ?
Ni1 S1 2.1602(11) . ?
Ni1 S4 2.1962(12) . ?
Ni1 Mn3 2.5160(9) . ?
Ni2 C9 2.062(5) . ?
Ni2 C10 2.091(5) . ?
Ni2 C7 2.097(5) . ?
Ni2 C8 2.113(5) . ?
Ni2 C6 2.120(5) . ?
Ni2 S3 2.1614(12) . ?
Ni2 S2 2.1983(12) . ?
Ni2 Mn4 2.5345(8) . ?
Mn1 C23 1.831(5) . ?
Mn1 C21 1.833(5) . ?
Mn1 C22 1.853(5) . ?
Mn1 C20 1.870(5) . ?
Mn1 S1 2.3281(12) . ?
Mn1 S2 2.3833(13) . ?
Mn2 C33 1.815(5) . ?
Mn2 C31 1.829(5) . ?
Mn2 C32 1.867(5) . ?
Mn2 C30 1.867(5) . ?
Mn2 S3 2.3220(12) . ?
Mn2 S4 2.3839(14) . ?
Mn3 C41 1.807(5) . ?
Mn3 C42 1.809(5) . ?
Mn3 C40 1.812(5) . ?
Mn3 S1 2.2350(13) . ?
Mn3 S4 2.2937(13) . ?
Mn4 C51 1.794(5) . ?
Mn4 C52 1.807(5) . ?
Mn4 C50 1.819(5) . ?
Mn4 S3 2.2366(12) . ?
Mn4 S2 2.2971(13) . ?
S1 S3 2.2573(12) . ?
O20 C20 1.122(6) . ?
O21 C21 1.121(6) . ?
O22 C22 1.121(6) . ?
O23 C23 1.127(6) . ?
O30 C30 1.120(6) . ?
O31 C31 1.132(6) . ?
O32 C32 1.125(6) . ?
O33 C33 1.141(7) . ?
O40 C40 1.147(6) . ?
O41 C41 1.132(5) . ?
O42 C42 1.135(6) . ?
O50 C50 1.135(5) . ?
O51 C51 1.134(6) . ?
O52 C52 1.142(6) . ?
C1 C5 1.390(8) . ?
C1 C2 1.399(9) . ?
C2 C3 1.389(9) . ?
C3 C4 1.409(8) . ?
C4 C5 1.404(9) . ?
C6 C10 1.357(9) . ?
C6 C7 1.409(9) . ?
C7 C8 1.406(9) . ?
C8 C9 1.382(9) . ?
C9 C10 1.421(9) . ?
C70 Cl2 1.675(10) . ?
C70 Cl1 1.718(10) . ?
